data_4082018
loop_
_publ_author_name
'Wang, Xiufang'
'Peng, Weijie'
'Cui, Peng'
'Leng, Xuebing'
'Xia, Wei'
'Chen, Yaofeng'

_publ_section_title
;
 Synthesis and Catalytic Activity of Amido-Boratabenzene Complexes of
 Rare-Earth Metals and Zirconium and Chromium
;
_journal_issue 21
_journal_name_full Organometallics
_journal_page_first 6166
_journal_paper_doi 10.1021/om400893c
_journal_volume 32
_journal_year 2013
_chemical_formula_sum 'C20 H30 B Cl3 N2 Zr'
_chemical_formula_weight 506.84
_chemical_name_systematic
; 
 ? 
;
_space_group_IT_number 19
_symmetry_cell_setting orthorhombic
_symmetry_space_group_name_Hall 'P 2ac 2ab'
_symmetry_space_group_name_H-M 'P 21 21 21'
_atom_sites_solution_hydrogens geom
_atom_sites_solution_primary direct
_atom_sites_solution_secondary difmap
_audit_creation_method SHELXL-97
_cell_angle_alpha 90.00
_cell_angle_beta 90.00
_cell_angle_gamma 90.00
_cell_formula_units_Z 4
_cell_length_a 9.9004(17)
_cell_length_b 13.290(2)
_cell_length_c 17.870(3)
_cell_measurement_reflns_used 9993
_cell_measurement_temperature 133(2)
_cell_measurement_theta_max 33.26
_cell_measurement_theta_min 2.28
_cell_volume 2351.3(7)
_computing_cell_refinement 'Bruker SAINT'
_computing_data_collection 'Bruker APEX2'
_computing_data_reduction 'Bruker SAINT'
_computing_molecular_graphics 'Bruker SHELXTL'
_computing_publication_material 'Bruker SHELXTL'
_computing_structure_refinement 'SHELXL-97 (Sheldrick, 1997)'
_computing_structure_solution 'SHELXS-97 (Sheldrick, 1990)'
_diffrn_ambient_temperature 133(2)
_diffrn_measured_fraction_theta_full 0.998
_diffrn_measured_fraction_theta_max 0.998
_diffrn_measurement_device_type 'Bruker APEX-II CCD'
_diffrn_measurement_method '\f and \w scans'
_diffrn_radiation_monochromator graphite
_diffrn_radiation_source 'fine-focus sealed tube'
_diffrn_radiation_type MoK\a
_diffrn_radiation_wavelength 0.71073
_diffrn_reflns_av_R_equivalents 0.0537
_diffrn_reflns_av_sigmaI/netI 0.0567
_diffrn_reflns_limit_h_max 14
_diffrn_reflns_limit_h_min -13
_diffrn_reflns_limit_k_max 19
_diffrn_reflns_limit_k_min -17
_diffrn_reflns_limit_l_max 25
_diffrn_reflns_limit_l_min -25
_diffrn_reflns_number 23104
_diffrn_reflns_theta_full 31.00
_diffrn_reflns_theta_max 31.00
_diffrn_reflns_theta_min 1.91
_diffrn_standards_number 0
_exptl_absorpt_coefficient_mu 0.816
_exptl_absorpt_correction_T_max 0.9376
_exptl_absorpt_correction_T_min 0.7632
_exptl_absorpt_correction_type multi-scan
_exptl_absorpt_process_details sadabs
_exptl_crystal_colour colourless
_exptl_crystal_density_diffrn 1.432
_exptl_crystal_density_method 'not measured'
_exptl_crystal_description prism
_exptl_crystal_F_000 1040
_exptl_crystal_size_max 0.35
_exptl_crystal_size_mid 0.20
_exptl_crystal_size_min 0.08
_refine_diff_density_max 1.425
_refine_diff_density_min -1.423
_refine_diff_density_rms 0.115
_refine_ls_abs_structure_details 'Flack H D (1983), Acta Cryst. A39, 876-881'
_refine_ls_abs_structure_Flack 0.12(4)
_refine_ls_extinction_method none
_refine_ls_goodness_of_fit_ref 1.031
_refine_ls_hydrogen_treatment mixed
_refine_ls_matrix_type full
_refine_ls_number_parameters 250
_refine_ls_number_reflns 7467
_refine_ls_number_restraints 0
_refine_ls_restrained_S_all 1.031
_refine_ls_R_factor_all 0.0505
_refine_ls_R_factor_gt 0.0395
_refine_ls_shift/su_max 0.001
_refine_ls_shift/su_mean 0.000
_refine_ls_structure_factor_coef Fsqd
_refine_ls_weighting_details 'calc w=1/[\s^2^(Fo^2^)+(0.0569P)^2^+0.0000P] where P=(Fo^2^+2Fc^2^)/3'
_refine_ls_weighting_scheme calc
_refine_ls_wR_factor_gt 0.0939
_refine_ls_wR_factor_ref 0.1000
_reflns_number_gt 6518
_reflns_number_total 7467
_reflns_threshold_expression >2sigma(I)
_cod_data_source_file om400893c_si_002.cif
_cod_data_source_block mo_dm11454_0m
_cod_depositor_comments
;
The following automatic conversions were performed:

'_symmetry_cell_setting' value 'Orthorhombic' changed to
'orthorhombic' according to
/home/saulius/struct/CIF-dictionaries/cif_core.dic dictionary named
'cif_core.dic' version 2.4.2 from 2011-04-26.

Automatic conversion script
Id: cif_fix_values 1891 2012-01-12 08:04:46Z andrius 
;
_cod_original_cell_volume 2351.4(7)
_cod_original_sg_symbol_H-M P2(1)2(1)2(1)
_cod_database_code 4082018

loop_
_symmetry_equiv_pos_as_xyz
'x, y, z'
'x+1/2, -y+1/2, -z'
'-x, y+1/2, -z+1/2'
'-x+1/2, -y, z+1/2'

loop_
_atom_site_label
_atom_site_type_symbol
_atom_site_fract_x
_atom_site_fract_y
_atom_site_fract_z
_atom_site_U_iso_or_equiv
_atom_site_adp_type
_atom_site_occupancy
_atom_site_symmetry_multiplicity
_atom_site_calc_flag
_atom_site_refinement_flags
Zr1 Zr 0.32596(3) 0.398204(17) 0.044245(13) 0.01408(6) Uani 1 1 d .
Cl1 Cl 0.31250(9) 0.31880(5) -0.08258(4) 0.02325(15) Uani 1 1 d .
Cl2 Cl 0.55005(8) 0.44939(6) 0.00184(4) 0.02442(15) Uani 1 1 d .
Cl3 Cl 0.09462(8) 0.45062(5) 0.01794(4) 0.02148(14) Uani 1 1 d .
N1 N 0.3635(3) 0.46739(18) 0.22999(13) 0.0183(5) Uani 1 1 d .
N2 N 0.3383(3) 0.53690(16) 0.11426(12) 0.0163(4) Uani 1 1 d .
B1 B 0.3502(4) 0.3703(2) 0.18765(17) 0.0171(6) Uani 1 1 d .
C1 C 0.2130(3) 0.3311(2) 0.16477(16) 0.0203(6) Uani 1 1 d .
H1 H 0.1295 0.3642 0.1843 0.024 Uiso 1 1 calc R
C2 C 0.2021(3) 0.2511(2) 0.11378(17) 0.0221(6) Uani 1 1 d .
H2 H 0.1107 0.2294 0.0963 0.027 Uiso 1 1 calc R
C3 C 0.3177(4) 0.20995(19) 0.07993(15) 0.0226(6) Uani 1 1 d .
H3 H 0.3066 0.1585 0.0396 0.027 Uiso 1 1 calc R
C4 C 0.4483(3) 0.2415(2) 0.09983(16) 0.0209(6) Uani 1 1 d .
H4 H 0.5277 0.2127 0.0727 0.025 Uiso 1 1 calc R
C5 C 0.4687(3) 0.3206(2) 0.15043(15) 0.0178(5) Uani 1 1 d .
H5 H 0.5622 0.3461 0.1601 0.021 Uiso 1 1 calc R
C8 C 0.3955(4) 0.4682(2) 0.31130(15) 0.0211(6) Uani 1 1 d .
H8 H 0.3636 0.5335 0.3329 0.025 Uiso 1 1 calc R
C9 C 0.3189(4) 0.3829(2) 0.34920(16) 0.0291(6) Uani 1 1 d .
H9A H 0.2216 0.3921 0.3414 0.044 Uiso 1 1 calc R
H9B H 0.3385 0.3832 0.4029 0.044 Uiso 1 1 calc R
H9C H 0.3471 0.3184 0.3276 0.044 Uiso 1 1 calc R
C10 C 0.5478(4) 0.4600(3) 0.32393(17) 0.0288(7) Uani 1 1 d .
H10A H 0.5806 0.3962 0.3033 0.043 Uiso 1 1 calc R
H10B H 0.5669 0.4624 0.3777 0.043 Uiso 1 1 calc R
H10C H 0.5935 0.5161 0.2989 0.043 Uiso 1 1 calc R
C6 C 0.3569(3) 0.5496(2) 0.18780(15) 0.0181(5) Uani 1 1 d .
C7 C 0.3730(4) 0.6503(2) 0.22518(18) 0.0317(8) Uani 1 1 d .
H7A H 0.3027 0.6586 0.2633 0.048 Uiso 1 1 calc R
H7B H 0.3647 0.7038 0.1877 0.048 Uiso 1 1 calc R
H7C H 0.4621 0.6541 0.2489 0.048 Uiso 1 1 calc R
C11 C 0.3244(4) 0.62344(18) 0.06163(15) 0.0194(5) Uani 1 1 d .
H11 H 0.3106 0.5915 0.0116 0.023 Uiso 1 1 calc R
C12 C 0.4492(3) 0.6880(2) 0.0519(2) 0.0288(7) Uani 1 1 d .
H12A H 0.4541 0.7373 0.0926 0.043 Uiso 1 1 calc R
H12B H 0.4445 0.7233 0.0038 0.043 Uiso 1 1 calc R
H12C H 0.5299 0.6453 0.0529 0.043 Uiso 1 1 calc R
C13 C 0.1958(4) 0.6855(2) 0.0745(2) 0.0303(7) Uani 1 1 d .
H13A H 0.1191 0.6401 0.0822 0.045 Uiso 1 1 calc R
H13B H 0.1788 0.7280 0.0307 0.045 Uiso 1 1 calc R
H13C H 0.2075 0.7281 0.1188 0.045 Uiso 1 1 calc R
C14 C 0.8206(5) 0.6056(4) 0.1047(3) 0.0495(10) Uani 1 1 d .
H14A H 0.8422 0.6761 0.1152 0.074 Uiso 1 1 calc R
H14B H 0.7236 0.5990 0.0950 0.074 Uiso 1 1 calc R
H14C H 0.8714 0.5830 0.0608 0.074 Uiso 1 1 calc R
C15 C 0.8586(4) 0.5416(3) 0.1715(2) 0.0334(8) Uani 1 1 d .
C16 C 0.9140(5) 0.5827(3) 0.2361(2) 0.0437(10) Uani 1 1 d .
H16 H 0.9294 0.6531 0.2384 0.052 Uiso 1 1 calc R
C17 C 0.9468(5) 0.5247(4) 0.2965(2) 0.0495(11) Uani 1 1 d .
H17 H 0.9854 0.5549 0.3397 0.059 Uiso 1 1 calc R
C18 C 0.9239(4) 0.4220(3) 0.2949(2) 0.0419(9) Uani 1 1 d .
H18 H 0.9447 0.3813 0.3371 0.050 Uiso 1 1 calc R
C19 C 0.8700(4) 0.3795(3) 0.2305(2) 0.0372(9) Uani 1 1 d .
H19 H 0.8550 0.3090 0.2284 0.045 Uiso 1 1 calc R
C20 C 0.8386(4) 0.4377(3) 0.1702(2) 0.0322(7) Uani 1 1 d .
H20 H 0.8023 0.4071 0.1266 0.039 Uiso 1 1 calc R

loop_
_atom_site_aniso_label
_atom_site_aniso_U_11
_atom_site_aniso_U_22
_atom_site_aniso_U_33
_atom_site_aniso_U_23
_atom_site_aniso_U_13
_atom_site_aniso_U_12
Zr1 0.01530(11) 0.01068(10) 0.01626(10) -0.00098(8) -0.00027(10) -0.00011(10)
Cl1 0.0275(4) 0.0228(3) 0.0195(3) -0.0062(2) -0.0005(3) -0.0001(3)
Cl2 0.0189(4) 0.0262(4) 0.0282(3) -0.0038(3) 0.0062(3) -0.0042(3)
Cl3 0.0169(3) 0.0197(3) 0.0278(3) -0.0036(2) -0.0042(3) 0.0020(3)
N1 0.0240(13) 0.0135(10) 0.0173(10) -0.0009(8) -0.0007(8) 0.0025(9)
N2 0.0189(12) 0.0093(9) 0.0208(10) 0.0002(7) -0.0005(9) 0.0000(9)
B1 0.0244(19) 0.0079(11) 0.0189(13) 0.0002(9) -0.0001(11) -0.0004(10)
C1 0.0210(16) 0.0190(13) 0.0209(12) 0.0039(10) 0.0024(11) 0.0001(10)
C2 0.0235(17) 0.0157(12) 0.0272(14) 0.0054(10) -0.0015(11) -0.0074(11)
C3 0.0349(17) 0.0087(10) 0.0241(12) 0.0002(9) -0.0025(14) -0.0011(12)
C4 0.0286(17) 0.0121(12) 0.0220(13) -0.0001(10) -0.0007(11) 0.0084(11)
C5 0.0175(14) 0.0135(12) 0.0222(12) 0.0010(10) -0.0023(10) 0.0003(10)
C8 0.0304(17) 0.0182(13) 0.0148(12) -0.0035(10) -0.0007(11) 0.0041(12)
C9 0.0325(18) 0.0323(16) 0.0225(13) 0.0042(11) 0.0011(14) 0.0006(16)
C10 0.0272(18) 0.0338(17) 0.0254(14) -0.0018(13) -0.0044(13) 0.0009(14)
C6 0.0208(15) 0.0127(11) 0.0209(12) -0.0015(9) -0.0010(10) 0.0015(9)
C7 0.057(3) 0.0115(13) 0.0260(15) -0.0051(11) -0.0072(15) 0.0028(13)
C11 0.0228(14) 0.0126(10) 0.0228(11) 0.0020(8) -0.0033(12) 0.0000(11)
C12 0.0248(17) 0.0185(13) 0.0431(18) 0.0060(13) -0.0035(15) -0.0053(12)
C13 0.029(2) 0.0181(13) 0.0436(18) 0.0013(12) -0.0045(15) 0.0050(12)
C14 0.036(2) 0.049(2) 0.064(3) 0.003(2) -0.003(2) 0.008(2)
C15 0.0182(17) 0.0352(18) 0.0467(19) -0.0076(15) 0.0067(14) 0.0016(13)
C16 0.046(3) 0.035(2) 0.050(2) -0.0161(17) 0.0050(19) -0.0041(17)
C17 0.048(3) 0.064(3) 0.036(2) -0.0172(19) -0.0005(19) -0.014(2)
C18 0.030(2) 0.056(3) 0.0398(19) 0.0024(17) 0.0054(16) -0.0028(18)
C19 0.0261(18) 0.036(2) 0.050(2) -0.0068(16) 0.0108(16) -0.0073(14)
C20 0.0201(18) 0.0364(17) 0.0400(17) -0.0122(14) 0.0037(14) -0.0028(14)

loop_
_atom_type_symbol
_atom_type_description
_atom_type_scat_dispersion_real
_atom_type_scat_dispersion_imag
_atom_type_scat_source
C C 0.0033 0.0016 'International Tables Vol C Tables 4.2.6.8 and 6.1.1.4'
H H 0.0000 0.0000 'International Tables Vol C Tables 4.2.6.8 and 6.1.1.4'
N N 0.0061 0.0033 'International Tables Vol C Tables 4.2.6.8 and 6.1.1.4'
B B 0.0013 0.0007 'International Tables Vol C Tables 4.2.6.8 and 6.1.1.4'
Cl Cl 0.1484 0.1585 'International Tables Vol C Tables 4.2.6.8 and 6.1.1.4'
Zr Zr -2.9673 0.5597 'International Tables Vol C Tables 4.2.6.8 and 6.1.1.4'

loop_
_geom_angle_atom_site_label_1
_geom_angle_atom_site_label_2
_geom_angle_atom_site_label_3
_geom_angle
N2 Zr1 Cl3 85.61(7)
N2 Zr1 Cl2 83.93(7)
Cl3 Zr1 Cl2 135.55(3)
N2 Zr1 Cl1 149.18(6)
Cl3 Zr1 Cl1 84.03(3)
Cl2 Zr1 Cl1 83.39(3)
N2 Zr1 C5 83.56(9)
Cl3 Zr1 C5 140.34(7)
Cl2 Zr1 C5 80.90(7)
Cl1 Zr1 C5 121.76(7)
N2 Zr1 C3 131.56(8)
Cl3 Zr1 C3 107.12(9)
Cl2 Zr1 C3 112.04(9)
Cl1 Zr1 C3 79.26(6)
C5 Zr1 C3 56.56(10)
N2 Zr1 C1 80.89(9)
Cl3 Zr1 C1 81.55(7)
Cl2 Zr1 C1 138.40(7)
Cl1 Zr1 C1 125.85(7)
C5 Zr1 C1 59.11(10)
C3 Zr1 C1 56.39(10)
N2 Zr1 B1 63.92(8)
Cl3 Zr1 B1 108.49(8)
Cl2 Zr1 B1 105.18(8)
Cl1 Zr1 B1 146.80(7)
C5 Zr1 B1 33.69(10)
C3 Zr1 B1 67.75(9)
C1 Zr1 B1 33.88(10)
N2 Zr1 C4 114.90(9)
Cl3 Zr1 C4 137.56(8)
Cl2 Zr1 C4 85.33(8)
Cl1 Zr1 C4 91.89(7)
C5 Zr1 C4 31.35(9)
C3 Zr1 C4 31.42(11)
C1 Zr1 C4 66.91(10)
B1 Zr1 C4 57.82(9)
N2 Zr1 C2 112.08(9)
Cl3 Zr1 C2 82.25(7)
Cl2 Zr1 C2 141.28(8)
Cl1 Zr1 C2 95.16(7)
C5 Zr1 C2 67.03(10)
C3 Zr1 C2 31.32(11)
C1 Zr1 C2 31.28(9)
B1 Zr1 C2 57.95(10)
C4 Zr1 C2 55.99(10)
C6 N1 C8 123.9(2)
C6 N1 B1 114.6(2)
C8 N1 B1 121.2(2)
C6 N2 C11 122.3(2)
C6 N2 Zr1 131.49(18)
C11 N2 Zr1 106.16(15)
C5 B1 N1 122.1(3)
C5 B1 C1 115.5(2)
N1 B1 C1 120.8(3)
C5 B1 Zr1 72.45(15)
N1 B1 Zr1 112.45(17)
C1 B1 Zr1 72.52(16)
C2 C1 B1 120.4(3)
C2 C1 Zr1 75.75(17)
B1 C1 Zr1 73.60(16)
C2 C1 H1 119.8
B1 C1 H1 119.8
Zr1 C1 H1 119.8
C1 C2 C3 120.8(3)
C1 C2 Zr1 72.97(16)
C3 C2 Zr1 72.86(16)
C1 C2 H2 119.4
C3 C2 H2 119.4
Zr1 C2 H2 119.4
C4 C3 C2 121.6(3)
C4 C3 Zr1 75.17(16)
C2 C3 Zr1 75.82(16)
C4 C3 H3 119.2
C2 C3 H3 119.2
Zr1 C3 H3 119.2
C5 C4 C3 121.3(3)
C5 C4 Zr1 73.36(16)
C3 C4 Zr1 73.41(16)
C5 C4 H4 119.1
C3 C4 H4 119.1
Zr1 C4 H4 119.1
C4 C5 B1 120.2(3)
C4 C5 Zr1 75.29(16)
B1 C5 Zr1 73.86(16)
C4 C5 H5 119.9
B1 C5 H5 119.9
Zr1 C5 H5 119.9
N1 C8 C9 108.8(2)
N1 C8 C10 110.7(3)
C9 C8 C10 111.9(3)
N1 C8 H8 108.4
C9 C8 H8 108.4
C10 C8 H8 108.4
C8 C9 H9A 109.5
C8 C9 H9B 109.5
H9A C9 H9B 109.5
C8 C9 H9C 109.5
H9A C9 H9C 109.5
H9B C9 H9C 109.5
C8 C10 H10A 109.5
C8 C10 H10B 109.5
H10A C10 H10B 109.5
C8 C10 H10C 109.5
H10A C10 H10C 109.5
H10B C10 H10C 109.5
N1 C6 N2 117.4(2)
N1 C6 C7 118.3(2)
N2 C6 C7 124.3(2)
C6 C7 H7A 109.5
C6 C7 H7B 109.5
H7A C7 H7B 109.5
C6 C7 H7C 109.5
H7A C7 H7C 109.5
H7B C7 H7C 109.5
N2 C11 C12 115.8(3)
N2 C11 C13 113.4(3)
C12 C11 C13 112.9(2)
N2 C11 H11 104.4
C12 C11 H11 104.4
C13 C11 H11 104.4
C11 C12 H12A 109.5
C11 C12 H12B 109.5
H12A C12 H12B 109.5
C11 C12 H12C 109.5
H12A C12 H12C 109.5
H12B C12 H12C 109.5
C11 C13 H13A 109.5
C11 C13 H13B 109.5
H13A C13 H13B 109.5
C11 C13 H13C 109.5
H13A C13 H13C 109.5
H13B C13 H13C 109.5
C15 C14 H14A 109.5
C15 C14 H14B 109.5
H14A C14 H14B 109.5
C15 C14 H14C 109.5
H14A C14 H14C 109.5
H14B C14 H14C 109.5
C16 C15 C20 117.3(4)
C16 C15 C14 122.2(4)
C20 C15 C14 120.5(4)
C17 C16 C15 121.9(4)
C17 C16 H16 119.0
C15 C16 H16 119.0
C16 C17 C18 120.1(4)
C16 C17 H17 119.9
C18 C17 H17 119.9
C17 C18 C19 118.7(4)
C17 C18 H18 120.6
C19 C18 H18 120.6
C20 C19 C18 120.8(4)
C20 C19 H19 119.6
C18 C19 H19 119.6
C19 C20 C15 121.1(3)
C19 C20 H20 119.4
C15 C20 H20 119.4

loop_
_geom_bond_atom_site_label_1
_geom_bond_atom_site_label_2
_geom_bond_distance
Zr1 N2 2.231(2)
Zr1 Cl3 2.4397(9)
Zr1 Cl2 2.4411(9)
Zr1 Cl1 2.5036(8)
Zr1 C5 2.581(3)
Zr1 C3 2.583(3)
Zr1 C1 2.586(3)
Zr1 B1 2.600(3)
Zr1 C4 2.606(3)
Zr1 C2 2.621(3)
N1 C6 1.329(4)
N1 C8 1.487(4)
N1 B1 1.502(4)
N2 C6 1.338(3)
N2 C11 1.492(3)
B1 C5 1.502(4)
B1 C1 1.511(5)
C1 C2 1.404(4)
C1 H1 1.0000
C2 C3 1.405(5)
C2 H2 1.0000
C3 C4 1.405(5)
C3 H3 1.0000
C4 C5 1.401(4)
C4 H4 1.0000
C5 H5 1.0000
C8 C9 1.524(5)
C8 C10 1.528(5)
C8 H8 1.0000
C9 H9A 0.9800
C9 H9B 0.9800
C9 H9C 0.9800
C10 H10A 0.9800
C10 H10B 0.9800
C10 H10C 0.9800
C6 C7 1.504(4)
C7 H7A 0.9800
C7 H7B 0.9800
C7 H7C 0.9800
C11 C12 1.515(5)
C11 C13 1.534(5)
C11 H11 1.0000
C12 H12A 0.9800
C12 H12B 0.9800
C12 H12C 0.9800
C13 H13A 0.9800
C13 H13B 0.9800
C13 H13C 0.9800
C14 C15 1.512(6)
C14 H14A 0.9800
C14 H14B 0.9800
C14 H14C 0.9800
C15 C16 1.390(5)
C15 C20 1.395(5)
C16 C17 1.365(7)
C16 H16 0.9500
C17 C18 1.383(6)
C17 H17 0.9500
C18 C19 1.389(6)
C18 H18 0.9500
C19 C20 1.362(6)
C19 H19 0.9500
C20 H20 0.9500
